data_9012100
loop_
_publ_author_name
'Mizota, T.'
'Kato, T.'
'Harada, K.'

_publ_section_title
;
 The crystal structure of masutomilite, Mn analogue of zinnwaldite
;
_journal_name_full 'Mineralogical Journal'
_journal_page_first 13
_journal_page_last 21
_journal_paper_doi 10.2465/minerj.13.13
_journal_volume 13
_journal_year 1986
_chemical_compound_source 'Tanakamiyama, Ohtsu, Japan'
_chemical_formula_sum 'Al1.64 F1.46 Fe0.12 H0.54 K0.861 Li1.27 Mn0.5 Na0.072 O10.54 Rb0.067 Si3.34'
_chemical_name_mineral Masutomilite
_space_group_IT_number 5
_symmetry_space_group_name_Hall 'C 2y'
_symmetry_space_group_name_H-M 'C 1 2 1'
_cell_angle_alpha 90
_cell_angle_beta 100.83
_cell_angle_gamma 90
_cell_formula_units_Z 2
_cell_length_a 5.262
_cell_length_b 9.102
_cell_length_c 10.094
_cell_volume 474.839
_database_code_amcsd 0014426
_exptl_crystal_density_diffrn 2.931
_cod_original_formula_sum '(K.861 Na.072 Rb.067) Li1.27 Mn.5 Fe.12 Al1.64 Si3.34 O10.54 (F1.46 H.54)'
_cod_database_code 9012100

loop_
_space_group_symop_operation_xyz
x,y,z
1/2+x,1/2+y,z
-x,y,-z
1/2-x,1/2+y,-z

loop_
_atom_site_aniso_label
_atom_site_aniso_U_11
_atom_site_aniso_U_22
_atom_site_aniso_U_33
_atom_site_aniso_U_12
_atom_site_aniso_U_13
_atom_site_aniso_U_23
K 0.02436 0.03022 0.02689 0.00000 0.00467 0.00000
Na 0.02436 0.03022 0.02689 0.00000 0.00467 0.00000
Rb 0.02436 0.03022 0.02689 0.00000 0.00467 0.00000
LiM1 0.00947 0.01679 0.01992 0.00000 0.00519 0.00000
MnM1 0.00947 0.01679 0.01992 0.00000 0.00519 0.00000
FeM1 0.00947 0.01679 0.01992 0.00000 0.00519 0.00000
AlM2 0.00677 0.02099 0.00996 0.00000 0.00000 0.00000
FeM2 0.00677 0.02099 0.00996 0.00000 0.00000 0.00000
LiM3 0.01218 0.01259 0.01494 0.00000 0.00260 0.00000
MnM3 0.01218 0.01259 0.01494 0.00000 0.00260 0.00000
FeM3 0.01218 0.01259 0.01494 0.00000 0.00260 0.00000
SiT1 0.00541 0.00839 0.00996 -0.00238 0.00519 0.00000
AlT1 0.00541 0.00839 0.00996 -0.00238 0.00519 0.00000
SiT11 0.00406 0.01259 0.00996 -0.00477 0.00000 -0.00046
AlT11 0.00406 0.01259 0.00996 -0.00477 0.00000 -0.00046
O1 0.01759 0.01679 0.01494 -0.00238 0.00260 0.00914
O2 0.00541 0.03358 0.02988 -0.00715 0.00779 -0.00914
O22 0.02436 0.01679 0.00996 0.00477 0.00779 -0.00457
O3 0.01083 0.02099 0.00996 0.00000 0.00260 -0.00457
O33 0.00406 0.00839 0.00996 0.00477 0.00000 -0.00457
F 0.00947 0.01259 0.01494 -0.00238 0.00519 0.00000
O-H 0.00947 0.01259 0.01494 -0.00238 0.00519 0.00000

loop_
_atom_site_label
_atom_site_fract_x
_atom_site_fract_y
_atom_site_fract_z
_atom_site_occupancy
_atom_site_U_iso_or_equiv
_atom_site_type_symbol
_atom_site_attached_hydrogens
K 0.00000 0.50000 0.00000 0.86100 0.02723 K 0
Na 0.00000 0.50000 0.00000 0.07200 0.02723 Na 0
Rb 0.00000 0.50000 0.00000 0.06700 0.02723 Rb 0
LiM1 0.00000 -0.00810 0.50000 0.63500 0.01381 Li 0
MnM1 0.00000 -0.00810 0.50000 0.25000 0.01381 Mn 0
FeM1 0.00000 -0.00810 0.50000 0.05000 0.01381 Fe 0
AlM2 0.00000 0.31900 0.50000 0.98000 0.01229 Al 0
FeM2 0.00000 0.31900 0.50000 0.02000 0.01229 Fe 0
LiM3 0.50000 0.15870 0.50000 0.63500 0.01267 Li 0
MnM3 0.50000 0.15870 0.50000 0.25000 0.01267 Mn 0
FeM3 0.50000 0.15870 0.50000 0.05000 0.01267 Fe 0
SiT1 0.07510 0.16600 0.22820 0.89000 0.00684 Si 0
AlT1 0.07510 0.16600 0.22820 0.11000 0.00684 Al 0
SiT11 0.58520 0.32970 0.22870 0.78000 0.00988 Si 0
AlT11 0.58520 0.32970 0.22870 0.22000 0.00988 Al 0
O1 0.03960 -0.00340 0.17270 1.00000 0.01748 O 0
O2 0.31830 0.23460 0.17160 1.00000 0.02229 O 0
O22 0.82140 0.25730 0.16110 1.00000 0.01722 O 0
O3 0.11480 0.16990 0.39190 1.00000 0.01469 O 0
O33 0.65860 0.32190 0.39230 1.00000 0.00798 O 0
F 0.10880 0.46770 0.39840 0.73000 0.01115 F 0
O-H 0.10880 0.46770 0.39840 0.27000 0.01115 O 1

loop_
_cod_changelog_entry_id
_cod_changelog_entry_author
_cod_changelog_entry_date
_cod_changelog_entry_text
1
;cod-tools version 3.8.0
Id: cif_guess_AMCSD_atom_types 9574 2023-05-10 09:00:05Z saulius
;
2023-05-10T18:53:50+03:00
;Derived atom types and hydrogen counts
from atom names that follow the AMCSD naming convention
(Wat == water, O-H == hydroxyl).
;
2
;cod-tools version 3.10.1
Id: cif_fix_AMCSD_aniso_labels 10200 2024-08-01 14:09:44Z saulius
;
2024-08-02T12:21:45+03:00
;Changed the following '_atom_site_aniso_label' values:
'OH' -> 'O-H'
;

loop_
_cod_related_entry_id
_cod_related_entry_database
_cod_related_entry_code
1 AMCSD 0014426
